data_1574624
loop_
_publ_author_name
'Kallmeier, Fabian'
'Nelmes, Gareth R.'
'McMullin, Claire L.'
'Edwards, Alison J.'
'Hicks, Jamie'

_publ_section_title
;
 Enhancing the nucleophilicity of aluminyl anions: targeting selective
 C--H activation
;
_journal_issue 24
_journal_name_full 'Chemical Science'
_journal_page_first 10750
_journal_page_last 10758
_journal_paper_doi 10.1039/D5SC02682B
_journal_volume 16
_journal_year 2025
_chemical_formula_moiety 'C60 H102 Al K N2 O7 Si2'
_chemical_formula_sum 'C60 H102 Al K N2 O7 Si2'
_chemical_formula_weight 1085.69
_space_group_crystal_system orthorhombic
_space_group_IT_number 62
_space_group_name_Hall '-P 2ac 2n'
_space_group_name_H-M_alt 'P n m a'
_atom_sites_solution_hydrogens mixed
_atom_sites_solution_primary dual
_audit_creation_date 2025-03-09
_audit_creation_method
;
Olex2 1.5
(compiled 2025.03.06 svn.red2d20d0 for OlexSys, GUI svn.r7188)
;
_audit_update_record
;
2025-03-20 deposited with the CCDC.	2025-05-12 downloaded from the CCDC.
;
_cell_angle_alpha 90
_cell_angle_beta 90
_cell_angle_gamma 90
_cell_formula_units_Z 4
_cell_length_a 13.52700(10)
_cell_length_b 23.84830(10)
_cell_length_c 20.00370(10)
_cell_measurement_reflns_used 71184
_cell_measurement_temperature 150.00(10)
_cell_measurement_theta_max 77.7510
_cell_measurement_theta_min 2.8690
_cell_volume 6453.11(6)
_computing_cell_refinement 'CrysAlisPro 1.171.42.85a (Rigaku OD, 2023)'
_computing_data_collection 'CrysAlisPro 1.171.42.85a (Rigaku OD, 2023)'
_computing_data_reduction 'CrysAlisPro 1.171.42.85a (Rigaku OD, 2023)'
_computing_molecular_graphics 'Olex2 1.5 (Dolomanov et al., 2009)'
_computing_publication_material 'Olex2 1.5 (Dolomanov et al., 2009)'
_computing_structure_refinement 'SHELXL 2019/3 (Sheldrick, 2015)'
_computing_structure_solution 'SHELXT 2018/2 (Sheldrick, 2018)'
_diffrn_ambient_environment N~2~
_diffrn_ambient_temperature 150.00(10)
_diffrn_detector 'Hybrid Pixel Array Detector'
_diffrn_detector_area_resol_mean 10.0000
_diffrn_detector_type HyPix
_diffrn_measured_fraction_theta_full 1.000
_diffrn_measured_fraction_theta_max 0.999
_diffrn_measurement_details
;
List of Runs (angles in degrees, time in seconds):

  # Type    Start    End  Width  t~exp~   \w     \q     \k     \f   Frames
#--------------------------------------------------------------------------
  1  \w    -47.00  26.00   0.50    1.00    --  -46.45  60.00  47.00  146
  2  \w    -18.00  62.00   0.50    1.00    --   46.45 -60.00 -91.00  160
  3  \w     48.00 118.00   0.50    1.00    --   46.45  60.00  47.00  140
  4  \w    143.00 176.00   0.50    4.00    --  107.75  60.00  47.00   66
  5  \w     37.00  71.00   0.50    4.00    --  107.75 -60.00 -91.00   68
  6  \w     98.00 126.00   0.50    4.00    --  107.75  60.00  47.00   56
  7  \w     -7.00  23.00   0.50    1.00    --  -46.45  19.00 -30.00   60
  8  \w   -115.00 -40.00   0.50    1.00    --  -46.45 -60.00 -91.00  150
  9  \w      1.00  27.00   0.50    1.00    --  -46.45  38.00-180.00   52
 10  \w    -18.00  25.00   0.50    1.00    --  -46.45  38.00   0.00   86
 11  \w    -87.00 -57.00   0.50    1.00    --  -46.45 125.00  90.00   60
 12  \w    -53.00 -12.00   0.50    1.00    --  -46.45 125.00  90.00   82
 13  \w     33.00  81.00   0.50    1.00    --   46.45-125.00 150.00   96
 14  \w     33.00  58.00   0.50    4.00    --  107.75 -30.00  30.00   50
 15  \w     43.00 105.00   0.50    4.00    --  107.75-125.00 -90.00  124
 16  \w     35.00  60.00   0.50    4.00    --  107.75 -95.00  30.00   50
 17  \w     78.00 106.00   0.50    4.00    --  107.75 -95.00 -90.00   56
 18  \w     35.00  82.00   0.50    4.00    --  107.75 -95.00  90.00   94
 19  \w    125.00 172.00   0.50    4.00    --  107.75  45.00  30.00   94
 20  \w     63.00  89.00   0.50    4.00    --  107.75-140.00-158.49   52
 21  \w     90.00 128.00   0.50    4.00    --  107.75  77.00  60.00   76
 22  \w     35.00  61.00   0.50    4.00    --  107.75 -45.00 -60.00   52
 23  \w    104.00 132.00   0.50    4.00    --  107.75  15.00 -30.00   56
 24  \w     96.00 137.00   0.50    4.00    --  107.75 125.00 -30.00   82
 25  \w     45.00  77.00   0.50    4.00    --  107.75 -77.00 -90.00   64
 26  \w     88.00 114.00   0.50    4.00    --  107.75 -77.00 -90.00   52
 27  \w    139.00 177.00   0.50    4.00    --  107.75  77.00  60.00   76
 28  \w    107.00 133.00   0.50    4.00    --  107.75 125.00-180.00   52
 29  \w     36.00  62.00   0.50    4.00    --  107.75 -95.00  60.00   52
 30  \w     65.00 102.00   0.50    4.00    --  107.75 -95.00  60.00   74
 31  \w     35.00  75.00   0.50    4.00    --  107.75   0.00-180.00   80
 32  \w     85.00 158.00   0.50    4.00    --  107.75   0.00-180.00  146
 33  \w     38.00  93.00   0.50    4.00    --  107.75 -95.00 150.00  110
 34  \w     44.00  76.00   0.50    4.00    --  107.75-125.00 -60.00   64
 35  \w     86.00 112.00   0.50    4.00    --  107.75 -77.00  60.00   52
 36  \w     99.00 124.00   0.50    4.00    --  107.75-140.00-158.49   50
 37  \w     33.00  59.00   0.50    4.00    --  107.75 -30.00 -60.00   52
 38  \w     33.00  59.00   0.50    4.00    --  107.75 -30.00  60.00   52
 39  \w     33.00  58.00   0.50    4.00    --  107.75 -30.00-180.00   50
 40  \w     58.00 112.00   0.50    4.00    --  107.75-125.00-150.00  108
 41  \w     63.00 119.00   0.50    4.00    --  107.75-133.00  -7.58  112
 42  \w     38.00  88.00   0.50    4.00    --  107.75 -61.00-150.00  100
 43  \w     55.00  97.00   0.50    4.00    --  107.75 -77.00 150.00   84
 44  \w     93.00 168.00   0.50    4.00    --  107.75  15.00-150.00  150
 45  \w     49.00  75.00   0.50    4.00    --  107.75 -61.00 -60.00   52
 46  \w     60.00 105.00   0.50    4.00    --  107.75-121.00  73.12   90
 47  \w     39.00  93.00   0.50    4.00    --  107.75-125.00 -30.00  108
 48  \w     42.00 110.00   0.50    4.00    --  107.75-125.00 150.00  136
 49  \w    137.00 175.00   0.50    4.00    --  107.75 125.00-150.00   76
 50  \w     63.00 108.00   0.50    4.00    --  107.75-110.00-119.35   90
 51  \w     65.00 109.00   0.50    4.00    --  107.75-112.00 142.49   88
 52  \w    139.00 169.00   0.50    4.00    --  107.75 125.00-180.00   60
 53  \w     45.00  71.00   0.50    4.00    --  107.75-108.00  -8.22   52
 54  \w     83.00 108.00   0.50    4.00    --  107.75-108.00  -8.22   50
 55  \w     39.00  64.00   0.50    4.00    --  107.75-125.00   0.00   50
 56  \w     71.00 112.00   0.50    4.00    --  107.75-125.00   0.00   82
 57  \w    123.00 165.00   0.50    4.00    --  107.75 125.00 -90.00   84
 58  \w    132.00 165.00   0.50    4.00    --  107.75 125.00   0.00   66
 59  \w     63.00 107.00   0.50    4.00    --  107.75 -99.00-118.97   88
 60  \w     41.00  72.00   0.50    4.00    --  107.75 -45.00   0.00   62
 61  \w    103.00 156.00   0.50    4.00    --  107.75  45.00 -30.00  106
 62  \w     34.00  79.00   0.50    4.00    --  107.75 -77.00-180.00   90
 63  \w     98.00 123.00   0.50    4.00    --  107.75 -77.00-180.00   50
 64  \w     45.00  80.00   0.50    4.00    --  107.75 -77.00   0.00   70
 65  \w     41.00 106.00   0.50    4.00    --  107.75 -95.00   0.00  130
 66  \w     90.00 115.00   0.50    4.00    --  107.75  77.00 -30.00   50
 67  \w    120.00 177.00   0.50    4.00    --  107.75  77.00 -30.00  114
 68  \w     37.00  72.00   0.50    4.00    --  107.75 -61.00-120.00   70
 69  \w     95.00 164.00   0.50    4.00    --  107.75 125.00-120.00  138
 70  \w     32.00  59.00   0.50    4.00    --  107.75 -30.00 -30.00   54
 71  \w     46.00  72.00   0.50    4.00    --  107.75-106.00-161.12   52
 72  \w     82.00 107.00   0.50    4.00    --  107.75-106.00-161.12   50
 73  \w     76.00 106.00   0.50    4.00    --  107.75 -95.00  30.00   60
 74  \w     45.00  70.00   0.50    4.00    --  107.75-125.00  90.00   50
 75  \w    151.00 176.00   0.50    4.00    --  107.75  45.00-120.00   50
 76  \w    144.00 173.00   0.50    4.00    --  107.75  77.00 150.00   58
 77  \w     44.00  72.00   0.50    4.00    --  107.75 -45.00 150.00   56
;
_diffrn_measurement_device 'four-circle diffractometer'
_diffrn_measurement_device_type 'SuperNova, Dual, Cu at home/near, HyPix'
_diffrn_measurement_method '\w scans'
_diffrn_orient_matrix_type 'CrysAlisPro convention (1999,Acta A55,543-557)'
_diffrn_orient_matrix_UB_11 -0.0853012000
_diffrn_orient_matrix_UB_12 0.0427223000
_diffrn_orient_matrix_UB_13 0.0033054000
_diffrn_orient_matrix_UB_21 -0.0327471000
_diffrn_orient_matrix_UB_22 -0.0171770000
_diffrn_orient_matrix_UB_23 -0.0708982000
_diffrn_orient_matrix_UB_31 -0.0679737000
_diffrn_orient_matrix_UB_32 -0.0452816000
_diffrn_orient_matrix_UB_33 0.0299593000
_diffrn_radiation_monochromator mirror
_diffrn_radiation_probe x-ray
_diffrn_radiation_type 'Cu K\a'
_diffrn_radiation_wavelength 1.54184
_diffrn_reflns_av_R_equivalents 0.0375
_diffrn_reflns_av_unetI/netI 0.0160
_diffrn_reflns_Laue_measured_fraction_full 1.000
_diffrn_reflns_Laue_measured_fraction_max 0.999
_diffrn_reflns_limit_h_max 16
_diffrn_reflns_limit_h_min -17
_diffrn_reflns_limit_k_max 27
_diffrn_reflns_limit_k_min -30
_diffrn_reflns_limit_l_max 25
_diffrn_reflns_limit_l_min -24
_diffrn_reflns_number 140124
_diffrn_reflns_point_group_measured_fraction_full 1.000
_diffrn_reflns_point_group_measured_fraction_max 0.999
_diffrn_reflns_theta_full 67.684
_diffrn_reflns_theta_max 78.104
_diffrn_reflns_theta_min 2.883
_diffrn_source 'micro-focus sealed X-ray tube'
_diffrn_source_type 'SuperNova (Cu) X-ray Source'
_exptl_absorpt_coefficient_mu 1.580
_exptl_absorpt_correction_T_max 1.00000
_exptl_absorpt_correction_T_min 0.74784
_exptl_absorpt_correction_type multi-scan
_exptl_absorpt_process_details
;
CrysAlisPro 1.171.42.85a (Rigaku Oxford Diffraction, 2023)
Empirical absorption correction using spherical harmonics,
implemented in SCALE3 ABSPACK scaling algorithm.
;
_exptl_crystal_colour colourless
_exptl_crystal_colour_primary colourless
_exptl_crystal_density_diffrn 1.117
_exptl_crystal_description block
_exptl_crystal_F_000 2368
_exptl_crystal_size_max 0.22
_exptl_crystal_size_mid 0.17
_exptl_crystal_size_min 0.12
_refine_diff_density_max 0.664
_refine_diff_density_min -0.608
_refine_diff_density_rms 0.062
_refine_ls_extinction_method none
_refine_ls_goodness_of_fit_ref 1.082
_refine_ls_hydrogen_treatment mixed
_refine_ls_matrix_type full
_refine_ls_number_parameters 543
_refine_ls_number_reflns 7075
_refine_ls_number_restraints 315
_refine_ls_restrained_S_all 1.210
_refine_ls_R_factor_all 0.0795
_refine_ls_R_factor_gt 0.0772
_refine_ls_shift/su_max 0.000
_refine_ls_shift/su_mean 0.000
_refine_ls_structure_factor_coef Fsqd
_refine_ls_weighting_details 'w=1/[\s^2^(Fo^2^)+(0.1257P)^2^+4.9123P] where P=(Fo^2^+2Fc^2^)/3'
_refine_ls_weighting_scheme calc
_refine_ls_wR_factor_gt 0.2240
_refine_ls_wR_factor_ref 0.2269
_reflns_Friedel_coverage 0.000
_reflns_number_gt 6677
_reflns_number_total 7075
_reflns_threshold_expression 'I > 2\s(I)'
_cod_data_source_file d5sc02682b2.cif
_cod_data_source_block compound-6
_cod_depositor_comments 'Adding full bibliography for 1574617--1574626.cif.'
_cod_database_code 1574624
_shelx_shelxl_version_number 2019/3
_chemical_oxdiff_formula C69H65K2N3OSi2
_shelx_space_group_comment
;
The symmetry employed for this shelxl refinement is uniquely defined
by the following loop, which should always be used as a source of
symmetry information in preference to the above space-group names.
They are only intended as comments.
;
_shelx_estimated_absorpt_t_max 0.833
_shelx_estimated_absorpt_t_min 0.722
_olex2_refinement_description
;
1. Fixed Uiso
 At 1.2 times of:
  All C(H) groups, All C(H,H) groups
 At 1.5 times of:
  All C(H,H,H) groups
2. Restrained distances
 O5-C36 = O5-C35 = O4-C34 = O4-C33 = O3-C32 = O3-C31 = O2-C30 = O2-C41 = O7-
 C40 = O7-C39 = O6-C38 = O6-C37
 1.4 with sigma of 0.008
 C39-C38 = C36-C37 = C35-C34 = C33-C32 = C30-C31 = C40-C41
 1.5 with sigma of 0.008
 C15-C14 = C14-C16 = C14A-C16A = C15A-C14A = C21-C20 = C22-C20 = C22A-C20A =
 C21A-C20A = C18A-C17A = C19A-C17A = C19-C17 = C18-C17
 1.53 with sigma of 0.008
 C31-C30 = C41-C40 = C39-C38 = C37-C36 = C35-C34 = C33-C32
 1.53 with sigma of 0.008
 Si1-C17 = Si1-C17A = Si1-C14 = Si1-C14A = Si1-C20 = Si1-C20A
 1.9 with sigma of 0.008
 C15-C16 = C18-C19 = C21A-C22A = C15A-C16A = C18A-C19A = C21-C22
 2.5 with sigma of 0.008
 C15-C16 = C15A-C16A = C18-C19 = C18A-C19A = C21-C22 = C21A-C22A
 2.5 with sigma of 0.008
 Si1-C21 = Si1-C22
 2.9 with sigma of 0.008
 H8A-H9A
 2.35 with sigma of 0.003
3. Uiso/Uaniso restraints and constraints
K1 \\sim O2 \\sim O3 \\sim O4 \\sim O5 \\sim O6 \\sim O7 \\sim C30 \\sim C31
\\sim C32 \\sim C33 \\sim C34 \\sim C35 \\sim C36 \\sim C37 \\sim C38 \\sim C39
\\sim C40 \\sim C41: within 2A with sigma of 0.005 and sigma for terminal atoms
of 0.01 within 2A
C20 \\sim C20A \\sim C21 \\sim C21A \\sim C22 \\sim C22A: within 2A with sigma
of 0.008 and sigma for terminal atoms of 0.016 within 2A
C23 \\sim C24 \\sim C25 \\sim C26 \\sim C27 \\sim C28 \\sim C29: within 2A with
sigma of 0.005 and sigma for terminal atoms of 0.01 within 2A
C14 \\sim C15 \\sim C16: within 2A with sigma of 0.005 and sigma for terminal
atoms of 0.01 within 2A
C20 \\sim C21 \\sim C22: within 2A with sigma of 0.005 and sigma for terminal
atoms of 0.01 within 2A
C17 \\sim C18 \\sim C19: within 2A with sigma of 0.005 and sigma for terminal
atoms of 0.01 within 2A
Uanis(C21) \\sim Ueq: with sigma of 0.005 and sigma for terminal atoms of 0.01
Uanis(C17) \\sim Ueq: with sigma of 0.005 and sigma for terminal atoms of 0.01
Uanis(C29) \\sim Ueq: with sigma of 0.003 and sigma for terminal atoms of 0.006
4. Others
 Sof(C17A)=Sof(H17A)=Sof(C18A)=Sof(H18D)=Sof(H18E)=Sof(H18F)=Sof(C19A)=
 Sof(H19D)=Sof(H19E)=Sof(H19F)=1-FVAR(1)
 Sof(C17)=Sof(H17)=Sof(C18)=Sof(H18A)=Sof(H18B)=Sof(H18C)=Sof(C19)=Sof(H19A)=
 Sof(H19B)=Sof(H19C)=FVAR(1)
 Sof(C14A)=Sof(H14A)=Sof(C15A)=Sof(H15D)=Sof(H15E)=Sof(H15F)=Sof(C16A)=
 Sof(H16D)=Sof(H16E)=Sof(H16F)=1-FVAR(2)
 Sof(C14)=Sof(H14)=Sof(C15)=Sof(H15A)=Sof(H15B)=Sof(H15C)=Sof(C16)=Sof(H16A)=
 Sof(H16B)=Sof(H16C)=FVAR(2)
 Sof(C20A)=Sof(H20A)=Sof(C21A)=Sof(H21D)=Sof(H21E)=Sof(H21F)=Sof(C22A)=
 Sof(H22D)=Sof(H22E)=Sof(H22F)=1-FVAR(3)
 Sof(C20)=Sof(H20)=Sof(C21)=Sof(H21A)=Sof(H21B)=Sof(H21C)=Sof(C22)=Sof(H22A)=
 Sof(H22B)=Sof(H22C)=FVAR(3)
 Fixed Sof: O2(0.5) O3(0.5) O4(0.5) O5(0.5) O6(0.5) O7(0.5) H8A(0.5) H8B(0.5)
 H8C(0.5) H9A(0.5) H9B(0.5) H9C(0.5) C23(0.5) C24(0.5) H24(0.5) C25(0.5)
 H25(0.5) C26(0.5) H26(0.5) C27(0.5) C28(0.5) H28(0.5) C29(0.5) H29A(0.5)
 H29B(0.5) H29C(0.5) C30(0.5) H30A(0.5) H30B(0.5) C31(0.5) H31A(0.5) H31B(0.5)
 C32(0.5) H32A(0.5) H32B(0.5) C33(0.5) H33A(0.5) H33B(0.5) C34(0.5) H34A(0.5)
 H34B(0.5) C35(0.5) H35A(0.5) H35B(0.5) C36(0.5) H36A(0.5) H36B(0.5) C37(0.5)
 H37A(0.5) H37B(0.5) C38(0.5) H38A(0.5) H38B(0.5) C39(0.5) H39A(0.5) H39B(0.5)
 C40(0.5) H40A(0.5) H40B(0.5) C41(0.5) H41A(0.5) H41B(0.5)
 Fixed Uiso: H(0.045)
5.a Ternary CH refined with riding coordinates:
 C14(H14), C14A(H14A), C17(H17), C17A(H17A), C20(H20), C20A(H20A)
5.b Secondary CH2 refined with riding coordinates:
 C30(H30A,H30B), C31(H31A,H31B), C32(H32A,H32B), C33(H33A,H33B), C34(H34A,
 H34B), C35(H35A,H35B), C36(H36A,H36B), C37(H37A,H37B), C38(H38A,H38B),
 C39(H39A,H39B), C40(H40A,H40B), C41(H41A,H41B)
5.c Aromatic/amide H refined with riding coordinates:
 C3(H3), C5(H5), C24(H24), C25(H25), C26(H26), C28(H28)
5.d Fitted hexagon refined as free rotating group:
 C23(C24,C25,C26,C27,C28)
5.e Idealised Me refined as rotating group:
 C8(H8A,H8B,H8C), C9(H9A,H9B,H9C), C11(H11A,H11B,H11C), C12(H12A,H12B,H12C),
 C13(H13A,H13B,H13C), C15(H15A,H15B,H15C), C15A(H15D,H15E,H15F), C16(H16A,H16B,
 H16C), C16A(H16D,H16E,H16F), C18(H18A,H18B,H18C), C18A(H18D,H18E,H18F),
 C19(H19A,H19B,H19C), C19A(H19D,H19E,H19F), C21(H21A,H21B,H21C), C21A(H21D,H21E,
 H21F), C22(H22A,H22B,H22C), C22A(H22D,H22E,H22F), C29(H29A,H29B,H29C)
;
_olex2_submission_special_instructions 'No special instructions were received'
_oxdiff_exptl_absorpt_empirical_details
;
Empirical correction (ABSPACK) includes:
- Absorption correction using spherical harmonics
- Frame scaling
;
_oxdiff_exptl_absorpt_empirical_full_max 1.629
_oxdiff_exptl_absorpt_empirical_full_min 0.588

loop_
_space_group_symop_operation_xyz
'x, y, z'
'-x+1/2, -y, z+1/2'
'-x, y+1/2, -z'
'x+1/2, -y+1/2, -z+1/2'
'-x, -y, -z'
'x-1/2, y, -z-1/2'
'x, -y-1/2, z'
'-x-1/2, y-1/2, z-1/2'

loop_
_atom_site_label
_atom_site_type_symbol
_atom_site_fract_x
_atom_site_fract_y
_atom_site_fract_z
_atom_site_U_iso_or_equiv
_atom_site_adp_type
_atom_site_occupancy
_atom_site_site_symmetry_order
_atom_site_calc_flag
_atom_site_refinement_flags_posn
_atom_site_refinement_flags_adp
_atom_site_refinement_flags_occupancy
_atom_site_disorder_assembly
_atom_site_disorder_group
K1 K 0.73953(6) 0.750000 0.60164(4) 0.0524(2) Uani 1 2 d S T P . .
Si1 Si 0.31660(6) 0.62528(3) 0.37247(4) 0.0536(2) Uani 1 1 d D . . . .
Al1 Al 0.35615(7) 0.750000 0.44622(4) 0.0388(2) Uani 1 2 d S T P . .
H H 0.433(3) 0.750000 0.390(2) 0.045 Uiso 1 2 d S U P . .
O1 O 0.20051(15) 0.750000 0.48102(10) 0.0350(4) Uani 1 2 d S T P . .
O2 O 0.7367(4) 0.6756(2) 0.5031(3) 0.0816(12) Uani 0.5 1 d D U P A -1
O3 O 0.7295(5) 0.7884(2) 0.4719(3) 0.0835(13) Uani 0.5 1 d D U P A -1
O4 O 0.7655(5) 0.8661(2) 0.5690(3) 0.0818(13) Uani 0.5 1 d D U P A -1
O5 O 0.7943(5) 0.8344(2) 0.6991(3) 0.0810(12) Uani 0.5 1 d D U P A -1
O6 O 0.7750(5) 0.72401(18) 0.7336(2) 0.0804(12) Uani 0.5 1 d D U P A -1
O7 O 0.7654(5) 0.64357(18) 0.6344(2) 0.0794(12) Uani 0.5 1 d D U P A -1
N1 N 0.30882(15) 0.67172(8) 0.43913(9) 0.0442(5) Uani 1 1 d . . . . .
C1 C 0.18742(16) 0.70088(9) 0.51698(10) 0.0357(4) Uani 1 1 d . . . . .
C2 C 0.24730(18) 0.65803(10) 0.49286(11) 0.0416(5) Uani 1 1 d . . . . .
C3 C 0.2369(2) 0.60722(11) 0.52723(13) 0.0523(6) Uani 1 1 d . . . . .
H3 H 0.276025 0.576055 0.513947 0.063 Uiso 1 1 calc R U . . .
C4 C 0.1707(2) 0.60086(10) 0.58066(12) 0.0487(6) Uani 1 1 d . . . . .
C5 C 0.11409(19) 0.64620(10) 0.60146(11) 0.0440(5) Uani 1 1 d . . . . .
H5 H 0.069934 0.642004 0.638054 0.053 Uiso 1 1 calc R U . . .
C6 C 0.12151(17) 0.69806(9) 0.56900(11) 0.0390(5) Uani 1 1 d . . . . .
C7 C 0.0578(2) 0.750000 0.58247(18) 0.0446(7) Uani 1 2 d S T P . .
C8 C -0.0275(3) 0.750000 0.5319(3) 0.0653(11) Uani 1 2 d S T P . .
H8A H -0.073317 0.780602 0.542436 0.098 Uiso 0.5 1 calc DR U P B -1
H8B H -0.062698 0.714122 0.534242 0.098 Uiso 0.5 1 calc R U P B -1
H8C H -0.001110 0.755276 0.486718 0.098 Uiso 0.5 1 calc R U P B -1
C9 C 0.0153(4) 0.750000 0.6529(2) 0.0697(13) Uani 1 2 d S T P . .
H9A H -0.034178 0.779811 0.656912 0.105 Uiso 0.5 1 calc DR U P C -1
H9B H 0.068572 0.756524 0.685228 0.105 Uiso 0.5 1 calc R U P C -1
H9C H -0.015730 0.713665 0.661996 0.105 Uiso 0.5 1 calc R U P C -1
C10 C 0.1604(3) 0.54213(11) 0.61246(14) 0.0627(8) Uani 1 1 d . . . . .
C11 C 0.2605(3) 0.51813(15) 0.63051(18) 0.0830(12) Uani 1 1 d . . . . .
H11A H 0.299333 0.512405 0.589713 0.124 Uiso 1 1 calc R U . . .
H11B H 0.251684 0.482164 0.653448 0.124 Uiso 1 1 calc R U . . .
H11C H 0.295352 0.544284 0.660059 0.124 Uiso 1 1 calc R U . . .
C12 C 0.1069(4) 0.50412(15) 0.56176(19) 0.0987(15) Uani 1 1 d . . . . .
H12A H 0.041447 0.519643 0.551967 0.148 Uiso 1 1 calc R U . . .
H12B H 0.099708 0.466416 0.580625 0.148 Uiso 1 1 calc R U . . .
H12C H 0.145688 0.502107 0.520434 0.148 Uiso 1 1 calc R U . . .
C13 C 0.0964(3) 0.54298(14) 0.67580(17) 0.0800(11) Uani 1 1 d . . . . .
H13A H 0.128420 0.566267 0.709888 0.120 Uiso 1 1 calc R U . . .
H13B H 0.088819 0.504682 0.692789 0.120 Uiso 1 1 calc R U . . .
H13C H 0.031246 0.558542 0.665195 0.120 Uiso 1 1 calc R U . . .
C14 C 0.3838(4) 0.6646(2) 0.3022(2) 0.0530(14) Uani 0.491(6) 1 d D U P D 1
H14 H 0.359383 0.704103 0.305275 0.064 Uiso 0.491(6) 1 calc R U P D 1
C14A C 0.3206(5) 0.6677(2) 0.2909(2) 0.0606(17) Uani 0.509(6) 1 d D . P D 2
H14A H 0.375517 0.695165 0.297778 0.073 Uiso 0.509(6) 1 calc R U P D 2
C15 C 0.4968(4) 0.6691(3) 0.3055(3) 0.0629(17) Uani 0.491(6) 1 d D U P D 1
H15A H 0.516718 0.680934 0.350471 0.094 Uiso 0.491(6) 1 calc R U P D 1
H15B H 0.519682 0.696830 0.272772 0.094 Uiso 0.491(6) 1 calc R U P D 1
H15C H 0.526269 0.632571 0.295388 0.094 Uiso 0.491(6) 1 calc R U P D 1
C15A C 0.2305(5) 0.7040(3) 0.2757(3) 0.076(2) Uani 0.509(6) 1 d D . P D 2
H15D H 0.249522 0.734389 0.245289 0.113 Uiso 0.509(6) 1 calc R U P D 2
H15E H 0.204957 0.720041 0.317396 0.113 Uiso 0.509(6) 1 calc R U P D 2
H15F H 0.179155 0.681024 0.254690 0.113 Uiso 0.509(6) 1 calc R U P D 2
C16 C 0.3543(8) 0.6448(8) 0.2316(6) 0.072(3) Uani 0.491(6) 1 d D U P D 1
H16A H 0.388014 0.667892 0.198140 0.108 Uiso 0.491(6) 1 calc R U P D 1
H16B H 0.282586 0.648416 0.226042 0.108 Uiso 0.491(6) 1 calc R U P D 1
H16C H 0.373491 0.605470 0.225811 0.108 Uiso 0.491(6) 1 calc R U P D 1
C16A C 0.3504(10) 0.6352(7) 0.2277(6) 0.089(5) Uani 0.509(6) 1 d D . P D 2
H16D H 0.295342 0.611303 0.213456 0.133 Uiso 0.509(6) 1 calc R U P D 2
H16E H 0.408196 0.611786 0.237456 0.133 Uiso 0.509(6) 1 calc R U P D 2
H16F H 0.366678 0.661711 0.191967 0.133 Uiso 0.509(6) 1 calc R U P D 2
C17 C 0.3990(5) 0.5626(3) 0.3990(3) 0.0607(17) Uani 0.485(6) 1 d D U P D 1
H17 H 0.354255 0.538936 0.427096 0.073 Uiso 0.485(6) 1 calc R U P D 1
C17A C 0.4200(4) 0.5740(3) 0.3702(4) 0.073(2) Uani 0.515(6) 1 d D . P D 2
H17A H 0.415608 0.551840 0.327866 0.088 Uiso 0.515(6) 1 calc R U P D 2
C18 C 0.4302(6) 0.5235(3) 0.3419(3) 0.086(2) Uani 0.485(6) 1 d D U P D 1
H18A H 0.477476 0.542899 0.312877 0.128 Uiso 0.485(6) 1 calc R U P D 1
H18B H 0.371819 0.512809 0.315799 0.128 Uiso 0.485(6) 1 calc R U P D 1
H18C H 0.461148 0.489773 0.360488 0.128 Uiso 0.485(6) 1 calc R U P D 1
C18A C 0.4181(6) 0.5343(3) 0.4288(4) 0.089(3) Uani 0.515(6) 1 d D . P D 2
H18D H 0.468493 0.505239 0.422585 0.133 Uiso 0.515(6) 1 calc R U P D 2
H18E H 0.352757 0.516729 0.431939 0.133 Uiso 0.515(6) 1 calc R U P D 2
H18F H 0.431796 0.555084 0.470053 0.133 Uiso 0.515(6) 1 calc R U P D 2
C19 C 0.4889(5) 0.5731(3) 0.4443(3) 0.077(2) Uani 0.485(6) 1 d D U P D 1
H19A H 0.517234 0.537145 0.458188 0.115 Uiso 0.485(6) 1 calc R U P D 1
H19B H 0.468229 0.594301 0.483858 0.115 Uiso 0.485(6) 1 calc R U P D 1
H19C H 0.538739 0.594656 0.419618 0.115 Uiso 0.485(6) 1 calc R U P D 1
C19A C 0.5148(5) 0.6085(3) 0.3692(5) 0.100(3) Uani 0.515(6) 1 d D . P D 2
H19D H 0.521722 0.628581 0.411664 0.149 Uiso 0.515(6) 1 calc R U P D 2
H19E H 0.512142 0.635498 0.332352 0.149 Uiso 0.515(6) 1 calc R U P D 2
H19F H 0.571554 0.583461 0.362970 0.149 Uiso 0.515(6) 1 calc R U P D 2
C20 C 0.1899(5) 0.6082(5) 0.3407(7) 0.083(3) Uani 0.264(6) 1 d D U P D 1
H20 H 0.199225 0.593931 0.294141 0.099 Uiso 0.264(6) 1 calc R U P D 1
C20A C 0.1940(3) 0.5834(2) 0.36601(19) 0.0692(12) Uani 0.736(6) 1 d D U P D 2
H20A H 0.196637 0.556870 0.404729 0.083 Uiso 0.736(6) 1 calc R U P D 2
C21 C 0.1231(6) 0.6591(5) 0.3349(7) 0.077(3) Uani 0.264(6) 1 d D U P D 1
H21A H 0.054613 0.646784 0.328560 0.115 Uiso 0.264(6) 1 calc R U P D 1
H21B H 0.143723 0.681764 0.296466 0.115 Uiso 0.264(6) 1 calc R U P D 1
H21C H 0.127908 0.681540 0.375749 0.115 Uiso 0.264(6) 1 calc R U P D 1
C21A C 0.1842(4) 0.54481(18) 0.3048(2) 0.0735(13) Uani 0.736(6) 1 d D U P D 2
H21D H 0.178257 0.567673 0.264266 0.110 Uiso 0.736(6) 1 calc R U P D 2
H21E H 0.125283 0.521272 0.309618 0.110 Uiso 0.736(6) 1 calc R U P D 2
H21F H 0.242961 0.520916 0.301395 0.110 Uiso 0.736(6) 1 calc R U P D 2
C22 C 0.1365(8) 0.5613(5) 0.3787(9) 0.103(3) Uani 0.264(6) 1 d D U P D 1
H22A H 0.145413 0.566688 0.426887 0.155 Uiso 0.264(6) 1 calc R U P D 1
H22B H 0.163997 0.524917 0.365549 0.155 Uiso 0.264(6) 1 calc R U P D 1
H22C H 0.065804 0.562292 0.367940 0.155 Uiso 0.264(6) 1 calc R U P D 1
C22A C 0.0940(4) 0.6132(3) 0.3741(3) 0.0938(17) Uani 0.736(6) 1 d D U P D 2
H22D H 0.081370 0.620012 0.421694 0.141 Uiso 0.736(6) 1 calc R U P D 2
H22E H 0.041381 0.589617 0.355695 0.141 Uiso 0.736(6) 1 calc R U P D 2
H22F H 0.095646 0.649069 0.350230 0.141 Uiso 0.736(6) 1 calc R U P D 2
C23 C 0.4230(2) 0.7419(3) 0.53842(13) 0.0543(15) Uani 0.5 1 d G U P A -1
C24 C 0.4577(4) 0.7894(2) 0.5712(2) 0.0606(16) Uani 0.5 1 d G U P A -1
H24 H 0.445010 0.825561 0.553144 0.073 Uiso 0.5 1 calc R U P A -1
C25 C 0.5108(4) 0.78402(16) 0.6303(2) 0.0693(16) Uani 0.5 1 d G U P A -1
H25 H 0.534480 0.816481 0.652674 0.083 Uiso 0.5 1 calc R U P A -1
C26 C 0.5293(2) 0.73112(18) 0.65666(14) 0.0683(16) Uani 0.5 1 d G U P A -1
H26 H 0.565628 0.727438 0.697068 0.082 Uiso 0.5 1 calc R U P A -1
C27 C 0.4947(4) 0.68362(17) 0.6239(3) 0.0694(15) Uani 0.5 1 d G U P A -1
C28 C 0.4415(4) 0.6890(3) 0.5648(2) 0.0626(15) Uani 0.5 1 d G U P A -1
H28 H 0.417834 0.656551 0.542403 0.075 Uiso 0.5 1 calc R U P A -1
C29 C 0.5114(7) 0.6262(4) 0.6565(5) 0.098(2) Uani 0.5 1 d . U P A -1
H29A H 0.571971 0.609330 0.638592 0.147 Uiso 0.5 1 calc R U P A -1
H29B H 0.455080 0.601650 0.646861 0.147 Uiso 0.5 1 calc R U P A -1
H29C H 0.517994 0.630801 0.705020 0.147 Uiso 0.5 1 calc R U P A -1
C30 C 0.7047(9) 0.6933(4) 0.4421(4) 0.0975(17) Uani 0.5 1 d D U P A -1
H30A H 0.635884 0.679866 0.437041 0.117 Uiso 0.5 1 calc R U P A -1
H30B H 0.744677 0.673313 0.408201 0.117 Uiso 0.5 1 calc R U P A -1
C31 C 0.7050(6) 0.7540(4) 0.4231(3) 0.0950(15) Uani 0.5 1 d D U P A -1
H31A H 0.751864 0.759347 0.385570 0.114 Uiso 0.5 1 calc R U P A -1
H31B H 0.638313 0.764218 0.406758 0.114 Uiso 0.5 1 calc R U P A -1
C32 C 0.7360(8) 0.8432(3) 0.4544(4) 0.0948(17) Uani 0.5 1 d D U P A -1
H32A H 0.669694 0.855602 0.439474 0.114 Uiso 0.5 1 calc R U P A -1
H32B H 0.780744 0.846044 0.415451 0.114 Uiso 0.5 1 calc R U P A -1
C33 C 0.7711(9) 0.8834(4) 0.5059(3) 0.0941(18) Uani 0.5 1 d D U P A -1
H33A H 0.840829 0.892844 0.496085 0.113 Uiso 0.5 1 calc R U P A -1
H33B H 0.732112 0.918371 0.501671 0.113 Uiso 0.5 1 calc R U P A -1
C34 C 0.8053(9) 0.9038(3) 0.6115(4) 0.0965(17) Uani 0.5 1 d D U P A -1
H34A H 0.765963 0.938702 0.608097 0.116 Uiso 0.5 1 calc R U P A -1
H34B H 0.872664 0.912667 0.595232 0.116 Uiso 0.5 1 calc R U P A -1
C35 C 0.8132(8) 0.8891(3) 0.6836(4) 0.0882(17) Uani 0.5 1 d D U P A -1
H35A H 0.880776 0.898338 0.699054 0.106 Uiso 0.5 1 calc R U P A -1
H35B H 0.766591 0.913018 0.708997 0.106 Uiso 0.5 1 calc R U P A -1
C36 C 0.7987(10) 0.8227(3) 0.7651(4) 0.0866(19) Uani 0.5 1 d D U P A -1
H36A H 0.745332 0.843619 0.788013 0.104 Uiso 0.5 1 calc R U P A -1
H36B H 0.862457 0.836650 0.782692 0.104 Uiso 0.5 1 calc R U P A -1
C37 C 0.7892(6) 0.7622(2) 0.7827(3) 0.0713(15) Uani 0.5 1 d D U P A -1
H37A H 0.849889 0.751356 0.807107 0.086 Uiso 0.5 1 calc R U P A -1
H37B H 0.733479 0.758703 0.814450 0.086 Uiso 0.5 1 calc R U P A -1
C38 C 0.7723(9) 0.6702(3) 0.7507(4) 0.0803(18) Uani 0.5 1 d D U P A -1
H38A H 0.711189 0.664166 0.776901 0.096 Uiso 0.5 1 calc R U P A -1
H38B H 0.828607 0.663299 0.781239 0.096 Uiso 0.5 1 calc R U P A -1
C39 C 0.7756(10) 0.6261(4) 0.6977(3) 0.0965(18) Uani 0.5 1 d D U P A -1
H39A H 0.839507 0.606066 0.701477 0.116 Uiso 0.5 1 calc R U P A -1
H39B H 0.722652 0.598508 0.707134 0.116 Uiso 0.5 1 calc R U P A -1
C40 C 0.7634(9) 0.6077(4) 0.5818(4) 0.0920(18) Uani 0.5 1 d D U P A -1
H40A H 0.729030 0.573588 0.597825 0.110 Uiso 0.5 1 calc R U P A -1
H40B H 0.832963 0.596628 0.573727 0.110 Uiso 0.5 1 calc R U P A -1
C41 C 0.7207(8) 0.6206(3) 0.5151(4) 0.0895(18) Uani 0.5 1 d D U P A -1
H41A H 0.752889 0.597414 0.480221 0.107 Uiso 0.5 1 calc R U P A -1
H41B H 0.648942 0.612441 0.514760 0.107 Uiso 0.5 1 calc R U P A -1

loop_
_atom_site_aniso_label
_atom_site_aniso_U_11
_atom_site_aniso_U_22
_atom_site_aniso_U_33
_atom_site_aniso_U_23
_atom_site_aniso_U_13
_atom_site_aniso_U_12
K1 0.0492(4) 0.0659(5) 0.0423(4) 0.000 0.0087(3) 0.000
Si1 0.0755(5) 0.0442(4) 0.0412(4) -0.0042(3) 0.0199(3) 0.0071(3)
Al1 0.0342(4) 0.0546(6) 0.0276(4) 0.000 0.0026(3) 0.000
O1 0.0407(11) 0.0306(9) 0.0336(10) 0.000 0.0088(8) 0.000
O2 0.109(3) 0.073(3) 0.062(2) -0.018(2) 0.001(2) -0.001(2)
O3 0.112(3) 0.087(3) 0.052(2) 0.014(2) -0.022(2) -0.008(3)
O4 0.126(3) 0.047(2) 0.072(3) 0.006(2) 0.008(3) -0.005(3)
O5 0.115(3) 0.058(2) 0.070(3) 0.002(2) -0.016(2) -0.021(2)
O6 0.135(3) 0.060(2) 0.0457(19) 0.0083(17) 0.005(2) 0.008(2)
O7 0.121(3) 0.048(2) 0.069(2) 0.0012(18) -0.002(2) 0.005(2)
N1 0.0547(11) 0.0443(10) 0.0336(9) 0.0031(8) 0.0116(8) 0.0130(9)
C1 0.0409(10) 0.0331(10) 0.0332(10) 0.0023(8) 0.0042(8) -0.0020(8)
C2 0.0520(12) 0.0410(11) 0.0318(10) 0.0009(9) 0.0064(9) 0.0059(9)
C3 0.0788(18) 0.0394(12) 0.0389(12) 0.0026(9) 0.0121(12) 0.0138(12)
C4 0.0742(16) 0.0378(11) 0.0342(11) 0.0024(9) 0.0061(11) 0.0004(11)
C5 0.0559(13) 0.0404(11) 0.0357(11) 0.0007(9) 0.0096(9) -0.0072(10)
C6 0.0419(11) 0.0379(11) 0.0370(10) -0.0004(8) 0.0072(9) -0.0039(8)
C7 0.0420(16) 0.0428(16) 0.0490(18) 0.000 0.0156(14) 0.000
C8 0.0341(17) 0.066(2) 0.096(3) 0.000 0.0019(19) 0.000
C9 0.086(3) 0.050(2) 0.073(3) 0.000 0.050(3) 0.000
C10 0.108(2) 0.0386(12) 0.0418(13) 0.0057(10) 0.0124(14) -0.0002(14)
C11 0.132(3) 0.0566(17) 0.0603(19) 0.0200(15) 0.014(2) 0.027(2)
C12 0.179(5) 0.0499(17) 0.067(2) 0.0043(15) 0.000(3) -0.031(2)
C13 0.128(3) 0.0527(16) 0.0594(18) 0.0171(14) 0.029(2) -0.0050(18)
C14 0.068(3) 0.053(3) 0.038(3) -0.005(2) 0.009(3) 0.003(3)
C14A 0.087(5) 0.066(3) 0.029(2) -0.004(2) 0.010(3) -0.023(3)
C15 0.068(3) 0.063(3) 0.058(3) -0.005(3) 0.024(3) 0.001(3)
C15A 0.104(5) 0.077(4) 0.045(3) 0.016(3) -0.016(3) -0.023(4)
C16 0.098(7) 0.070(5) 0.048(5) -0.013(4) 0.005(5) 0.000(5)
C16A 0.148(11) 0.084(9) 0.034(5) -0.013(4) 0.028(5) -0.035(7)
C17 0.074(3) 0.051(3) 0.057(3) -0.012(3) 0.024(3) 0.013(3)
C17A 0.076(4) 0.074(5) 0.069(4) -0.018(4) 0.026(3) 0.022(3)
C18 0.122(6) 0.058(4) 0.076(4) -0.009(3) 0.041(4) 0.013(4)
C18A 0.096(6) 0.086(5) 0.084(5) -0.011(4) 0.001(4) 0.044(5)
C19 0.081(4) 0.073(4) 0.077(4) 0.008(3) 0.006(3) 0.036(4)
C19A 0.060(4) 0.097(6) 0.141(8) -0.030(5) 0.023(4) 0.022(4)
C20 0.081(5) 0.097(5) 0.070(5) -0.012(5) -0.006(4) -0.011(5)
C20A 0.076(3) 0.097(3) 0.0354(18) -0.001(2) -0.0020(18) 0.005(2)
C21 0.055(5) 0.091(6) 0.085(6) -0.032(5) -0.011(5) -0.013(5)
C21A 0.092(3) 0.063(2) 0.065(3) -0.002(2) -0.001(2) -0.024(2)
C22 0.101(7) 0.116(7) 0.092(6) -0.018(6) -0.002(6) -0.005(6)
C22A 0.085(3) 0.119(4) 0.077(3) -0.024(3) -0.011(3) 0.005(3)
C23 0.0330(15) 0.098(5) 0.0319(15) -0.004(3) 0.0027(13) -0.008(3)
C24 0.037(2) 0.111(5) 0.034(2) 0.000(3) -0.0063(19) -0.008(3)
C25 0.044(2) 0.127(5) 0.036(3) 0.003(3) -0.009(2) -0.007(3)
C26 0.039(2) 0.130(5) 0.036(2) 0.004(2) -0.0040(18) -0.001(2)
C27 0.041(2) 0.119(4) 0.048(2) 0.014(3) -0.003(2) 0.007(3)
C28 0.040(2) 0.106(5) 0.042(2) 0.010(3) -0.005(2) 0.006(3)
C29 0.079(4) 0.129(5) 0.087(4) 0.041(4) -0.007(3) 0.013(4)
C30 0.134(4) 0.091(4) 0.068(3) -0.014(3) -0.018(3) 0.003(4)
C31 0.133(3) 0.097(3) 0.055(2) -0.004(4) -0.009(3) -0.004(4)
C32 0.134(4) 0.083(3) 0.068(3) 0.028(3) -0.012(3) -0.009(3)
C33 0.131(4) 0.070(3) 0.082(3) 0.023(3) 0.003(3) -0.008(3)
C34 0.138(4) 0.062(3) 0.090(3) 0.005(3) -0.005(3) -0.024(3)
C35 0.117(4) 0.065(3) 0.083(3) -0.003(3) 0.002(3) -0.030(3)
C36 0.118(4) 0.078(3) 0.063(3) -0.003(3) -0.007(3) -0.013(3)
C37 0.095(3) 0.073(4) 0.046(2) 0.003(2) -0.017(2) -0.006(3)
C38 0.125(4) 0.069(3) 0.047(3) 0.031(2) -0.008(3) -0.006(3)
C39 0.148(4) 0.069(3) 0.073(3) 0.027(3) 0.002(3) 0.005(3)
C40 0.131(4) 0.059(3) 0.086(4) -0.019(3) -0.009(3) 0.018(3)
C41 0.116(4) 0.066(3) 0.087(4) -0.019(3) -0.010(3) 0.010(3)

loop_
_atom_type_symbol
_atom_type_description
_atom_type_scat_dispersion_real
_atom_type_scat_dispersion_imag
_atom_type_scat_source
C C 0.0181 0.0091 'International Tables Vol C Tables 4.2.6.8 and 6.1.1.4'
H H 0.0000 0.0000 'International Tables Vol C Tables 4.2.6.8 and 6.1.1.4'
Al Al 0.2130 0.2455 'International Tables Vol C Tables 4.2.6.8 and 6.1.1.4'
K K 0.3868 1.0657 'International Tables Vol C Tables 4.2.6.8 and 6.1.1.4'
N N 0.0311 0.0180 'International Tables Vol C Tables 4.2.6.8 and 6.1.1.4'
O O 0.0492 0.0322 'International Tables Vol C Tables 4.2.6.8 and 6.1.1.4'
Si Si 0.2541 0.3302 'International Tables Vol C Tables 4.2.6.8 and 6.1.1.4'

loop_
_geom_angle_atom_site_label_1
_geom_angle_atom_site_label_2
_geom_angle_atom_site_label_3
_geom_angle
_geom_angle_site_symmetry_1
_geom_angle_site_symmetry_3
_geom_angle_publ_flag
O2 K1 O3 61.42(19) . . ?
O2 K1 O4 118.59(16) . . ?
O2 K1 O5 165.49(18) . . ?
O2 K1 O6 124.37(15) . . ?
O2 K1 C8 73.26(14) . 1_655 ?
O2 K1 C25 106.53(15) . . ?
O2 K1 C26 98.89(15) . . ?
O2 K1 C30 20.19(18) . . ?
O2 K1 C40 41.77(17) . . ?
O3 K1 O4 58.03(15) . . ?
O3 K1 O5 114.54(14) . . ?
O3 K1 C8 70.34(16) . 1_655 ?
O3 K1 C25 92.08(16) . . ?
O3 K1 C26 109.85(14) . . ?
O3 K1 C30 42.48(16) . . ?
O3 K1 C40 102.98(18) . . ?
O4 K1 O5 56.71(14) . . ?
O4 K1 C8 78.21(13) . 1_655 ?
O4 K1 C25 85.17(16) . . ?
O4 K1 C26 109.61(16) . . ?
O4 K1 C30 100.49(18) . . ?
O4 K1 C40 156.5(2) . . ?
O5 K1 C8 92.23(14) . 1_655 ?
O5 K1 C25 87.21(15) . . ?
O5 K1 C26 95.56(14) . . ?
O5 K1 C30 156.43(18) . . ?
O5 K1 C40 137.74(17) . . ?
O6 K1 O3 170.50(17) . . ?
O6 K1 O4 114.48(14) . . ?
O6 K1 O5 57.78(14) . . ?
O6 K1 C8 103.24(16) . 1_655 ?
O6 K1 C25 93.03(15) . . ?
O6 K1 C26 77.61(14) . . ?
O6 K1 C30 144.21(16) . . ?
O6 K1 C40 82.62(16) . . ?
O7 K1 O2 62.89(16) . . ?
O7 K1 O3 123.99(15) . . ?
O7 K1 O4 165.3(2) . . ?
O7 K1 O5 117.76(15) . . ?
O7 K1 O6 61.53(13) . . ?
O7 K1 C8 88.82(14) . 1_655 ?
O7 K1 C25 108.77(16) . . ?
O7 K1 C26 83.88(16) . . ?
O7 K1 C30 82.72(17) . . ?
O7 K1 C40 21.12(15) . . ?
C8 K1 C30 75.7(2) 1_655 . ?
C25 K1 C8 160.39(10) . 1_655 ?
C25 K1 C30 97.4(2) . . ?
C25 K1 C40 110.9(2) . . ?
C26 K1 C8 171.17(9) . 1_655 ?
C26 K1 C25 25.2 . . ?
C26 K1 C30 98.3(2) . . ?
C26 K1 C40 89.1(2) . . ?
C40 K1 C8 82.4(2) . 1_655 ?
C40 K1 C30 61.66(19) . . ?
N1 Si1 C14 106.23(18) . . ?
N1 Si1 C14A 108.55(18) . . ?
N1 Si1 C17 108.42(19) . . ?
N1 Si1 C17A 119.0(2) . . ?
N1 Si1 C20 110.1(4) . . ?
N1 Si1 C20A 109.14(14) . . ?
C14 Si1 C17 107.8(3) . . ?
C14A Si1 C20A 103.8(2) . . ?
C17A Si1 C14A 107.7(3) . . ?
C17A Si1 C20A 107.6(3) . . ?
C20 Si1 C14 107.0(4) . . ?
C20 Si1 C17 116.8(4) . . ?
O1 Al1 H 150.9(15) . . ?
N1 Al1 H 99.6(4) . . ?
N1 Al1 H 99.6(4) 7_575 . ?
N1 Al1 O1 73.46(6) . . ?
N1 Al1 O1 73.46(6) 7_575 . ?
N1 Al1 N1 141.29(13) 7_575 . ?
N1 Al1 C23 107.1(2) 7_575 . ?
N1 Al1 C23 96.8(2) . . ?
C23 Al1 H 111.2(15) . . ?
C23 Al1 O1 97.79(11) . . ?
C1 O1 Al1 106.51(13) 7_575 . ?
C1 O1 Al1 106.51(13) . . ?
C1 O1 C1 115.4(2) 7_575 . ?
C30 O2 K1 117.6(6) . . ?
C41 O2 K1 121.3(5) . . ?
C41 O2 C30 114.1(7) . . ?
C31 O3 K1 120.2(5) . . ?
C31 O3 C32 115.2(7) . . ?
C32 O3 K1 124.0(5) . . ?
C33 O4 K1 121.5(5) . . ?
C33 O4 C34 111.6(6) . . ?
C34 O4 K1 123.3(4) . . ?
C35 O5 K1 124.0(4) . . ?
C36 O5 K1 121.7(4) . . ?
C36 O5 C35 114.3(6) . . ?
C37 O6 K1 124.6(3) . . ?
C38 O6 K1 117.3(4) . . ?
C38 O6 C37 117.9(5) . . ?
C39 O7 K1 123.1(5) . . ?
C39 O7 C40 122.6(6) . . ?
C40 O7 K1 114.3(5) . . ?
Si1 N1 Al1 129.58(11) . . ?
C2 N1 Si1 118.52(17) . . ?
C2 N1 Al1 110.98(15) . . ?
O1 C1 C2 111.51(18) . . ?
C6 C1 O1 121.21(19) . . ?
C6 C1 C2 127.3(2) . . ?
N1 C2 C3 129.7(2) . . ?
C1 C2 N1 116.2(2) . . ?
C1 C2 C3 114.0(2) . . ?
C2 C3 H3 118.9 . . ?
C2 C3 C4 122.1(2) . . ?
C4 C3 H3 118.9 . . ?
C3 C4 C10 118.0(2) . . ?
C5 C4 C3 119.7(2) . . ?
C5 C4 C10 122.2(2) . . ?
C4 C5 H5 119.7 . . ?
C4 C5 C6 120.6(2) . . ?
C6 C5 H5 119.7 . . ?
C1 C6 C5 116.2(2) . . ?
C1 C6 C7 117.3(2) . . ?
C5 C6 C7 126.3(2) . . ?
C6 C7 C6 107.8(3) 7_575 . ?
C6 C7 C8 107.9(2) 7_575 . ?
C6 C7 C8 107.9(2) . . ?
C9 C7 C6 112.0(2) . 7_575 ?
C9 C7 C6 112.0(2) . . ?
C9 C7 C8 109.1(4) . . ?
K1 C8 H8A 48.3 1_455 . ?
K1 C8 H8B 62.4 1_455 . ?
K1 C8 H8C 135.0 1_455 . ?
C7 C8 K1 114.9(3) . 1_455 ?
C7 C8 H8A 109.5 . . ?
C7 C8 H8B 109.5 . . ?
C7 C8 H8C 109.5 . . ?
H8A C8 H8B 109.5 . . ?
H8A C8 H8C 109.5 . . ?
H8B C8 H8C 109.5 . . ?
C7 C9 H9A 109.5 . . ?
C7 C9 H9B 109.5 . . ?
C7 C9 H9C 109.5 . . ?
H9A C9 H9B 109.5 . . ?
H9A C9 H9C 109.5 . . ?
H9B C9 H9C 109.5 . . ?
C11 C10 C4 111.1(3) . . ?
C11 C10 C12 110.7(3) . . ?
C11 C10 C13 108.2(3) . . ?
C12 C10 C4 107.8(2) . . ?
C13 C10 C4 112.3(2) . . ?
C13 C10 C12 106.7(3) . . ?
C10 C11 H11A 109.5 . . ?
C10 C11 H11B 109.5 . . ?
C10 C11 H11C 109.5 . . ?
H11A C11 H11B 109.5 . . ?
H11A C11 H11C 109.5 . . ?
H11B C11 H11C 109.5 . . ?
C10 C12 H12A 109.5 . . ?
C10 C12 H12B 109.5 . . ?
C10 C12 H12C 109.5 . . ?
H12A C12 H12B 109.5 . . ?
H12A C12 H12C 109.5 . . ?
H12B C12 H12C 109.5 . . ?
C10 C13 H13A 109.5 . . ?
C10 C13 H13B 109.5 . . ?
C10 C13 H13C 109.5 . . ?
H13A C13 H13B 109.5 . . ?
H13A C13 H13C 109.5 . . ?
H13B C13 H13C 109.5 . . ?
Si1 C14 H14 105.0 . . ?
C15 C14 Si1 118.4(4) . . ?
C15 C14 H14 105.0 . . ?
C15 C14 C16 108.6(5) . . ?
C16 C14 Si1 113.5(9) . . ?
C16 C14 H14 105.0 . . ?
Si1 C14A H14A 104.4 . . ?
C15A C14A Si1 116.5(4) . . ?
C15A C14A H14A 104.4 . . ?
C15A C14A C16A 109.4(5) . . ?
C16A C14A Si1 116.1(7) . . ?
C16A C14A H14A 104.4 . . ?
C14 C15 H15A 109.5 . . ?
C14 C15 H15B 109.5 . . ?
C14 C15 H15C 109.5 . . ?
H15A C15 H15B 109.5 . . ?
H15A C15 H15C 109.5 . . ?
H15B C15 H15C 109.5 . . ?
C14A C15A H15D 109.5 . . ?
C14A C15A H15E 109.5 . . ?
C14A C15A H15F 109.5 . . ?
H15D C15A H15E 109.5 . . ?
H15D C15A H15F 109.5 . . ?
H15E C15A H15F 109.5 . . ?
C14 C16 H16A 109.5 . . ?
C14 C16 H16B 109.5 . . ?
C14 C16 H16C 109.5 . . ?
H16A C16 H16B 109.5 . . ?
H16A C16 H16C 109.5 . . ?
H16B C16 H16C 109.5 . . ?
C14A C16A H16D 109.5 . . ?
C14A C16A H16E 109.5 . . ?
C14A C16A H16F 109.5 . . ?
H16D C16A H16E 109.5 . . ?
H16D C16A H16F 109.5 . . ?
H16E C16A H16F 109.5 . . ?
Si1 C17 H17 104.0 . . ?
C18 C17 Si1 115.0(5) . . ?
C18 C17 H17 104.0 . . ?
C18 C17 C19 108.7(4) . . ?
C19 C17 Si1 119.4(4) . . ?
C19 C17 H17 104.0 . . ?
Si1 C17A H17A 108.9 . . ?
C18A C17A Si1 112.4(5) . . ?
C18A C17A H17A 108.9 . . ?
C18A C17A C19A 111.3(5) . . ?
C19A C17A Si1 106.2(4) . . ?
C19A C17A H17A 108.9 . . ?
C17 C18 H18A 109.5 . . ?
C17 C18 H18B 109.5 . . ?
C17 C18 H18C 109.5 . . ?
H18A C18 H18B 109.5 . . ?
H18A C18 H18C 109.5 . . ?
H18B C18 H18C 109.5 . . ?
C17A C18A H18D 109.5 . . ?
C17A C18A H18E 109.5 . . ?
C17A C18A H18F 109.5 . . ?
H18D C18A H18E 109.5 . . ?
H18D C18A H18F 109.5 . . ?
H18E C18A H18F 109.5 . . ?
C17 C19 H19A 109.5 . . ?
C17 C19 H19B 109.5 . . ?
C17 C19 H19C 109.5 . . ?
H19A C19 H19B 109.5 . . ?
H19A C19 H19C 109.5 . . ?
H19B C19 H19C 109.5 . . ?
C17A C19A H19D 109.5 . . ?
C17A C19A H19E 109.5 . . ?
C17A C19A H19F 109.5 . . ?
H19D C19A H19E 109.5 . . ?
H19D C19A H19F 109.5 . . ?
H19E C19A H19F 109.5 . . ?
Si1 C20 H20 105.9 . . ?
C21 C20 Si1 113.3(6) . . ?
C21 C20 H20 105.9 . . ?
C21 C20 C22 110.0(6) . . ?
C22 C20 Si1 115.0(7) . . ?
C22 C20 H20 105.9 . . ?
Si1 C20A H20A 104.0 . . ?
C21A C20A Si1 115.7(3) . . ?
C21A C20A H20A 104.0 . . ?
C22A C20A Si1 120.4(4) . . ?
C22A C20A H20A 104.0 . . ?
C22A C20A C21A 106.6(3) . . ?
C20 C21 H21A 109.5 . . ?
C20 C21 H21B 109.5 . . ?
C20 C21 H21C 109.5 . . ?
H21A C21 H21B 109.5 . . ?
H21A C21 H21C 109.5 . . ?
H21B C21 H21C 109.5 . . ?
C20A C21A H21D 109.5 . . ?
C20A C21A H21E 109.5 . . ?
C20A C21A H21F 109.5 . . ?
H21D C21A H21E 109.5 . . ?
H21D C21A H21F 109.5 . . ?
H21E C21A H21F 109.5 . . ?
C20 C22 H22A 109.5 . . ?
C20 C22 H22B 109.5 . . ?
C20 C22 H22C 109.5 . . ?
H22A C22 H22B 109.5 . . ?
H22A C22 H22C 109.5 . . ?
H22B C22 H22C 109.5 . . ?
C20A C22A H22D 109.5 . . ?
C20A C22A H22E 109.5 . . ?
C20A C22A H22F 109.5 . . ?
H22D C22A H22E 109.5 . . ?
H22D C22A H22F 109.5 . . ?
H22E C22A H22F 109.5 . . ?
C24 C23 Al1 119.5(4) . . ?
C24 C23 C28 120.0 . . ?
C28 C23 Al1 120.2(4) . . ?
C23 C24 H24 120.0 . . ?
C25 C24 C23 120.0 . . ?
C25 C24 H24 120.0 . . ?
K1 C25 H25 88.0 . . ?
C24 C25 K1 111.44(13) . . ?
C24 C25 H25 120.0 . . ?
C24 C25 C26 120.0 . . ?
C26 C25 K1 70.67(19) . . ?
C26 C25 H25 120.0 . . ?
K1 C26 H26 80.8 . . ?
C25 C26 K1 84.1(2) . . ?
C25 C26 H26 120.0 . . ?
C25 C26 C27 120.0 . . ?
C27 C26 K1 105.2(2) . . ?
C27 C26 H26 120.0 . . ?
C26 C27 C29 118.5(5) . . ?
C28 C27 C26 120.0 . . ?
C28 C27 C29 121.4(5) . . ?
C23 C28 H28 120.0 . . ?
C27 C28 C23 120.0 . . ?
C27 C28 H28 120.0 . . ?
C27 C29 H29A 109.5 . . ?
C27 C29 H29B 109.5 . . ?
C27 C29 H29C 109.5 . . ?
H29A C29 H29B 109.5 . . ?
H29A C29 H29C 109.5 . . ?
H29B C29 H29C 109.5 . . ?
K1 C30 H30A 110.2 . . ?
K1 C30 H30B 137.5 . . ?
O2 C30 K1 42.2(4) . . ?
O2 C30 H30A 106.9 . . ?
O2 C30 H30B 106.9 . . ?
O2 C30 C31 121.8(8) . . ?
H30A C30 H30B 106.7 . . ?
C31 C30 K1 81.9(4) . . ?
C31 C30 H30A 106.9 . . ?
C31 C30 H30B 106.9 . . ?
O3 C31 C30 114.5(7) . . ?
O3 C31 H31A 108.6 . . ?
O3 C31 H31B 108.6 . . ?
C30 C31 H31A 108.6 . . ?
C30 C31 H31B 108.6 . . ?
H31A C31 H31B 107.6 . . ?
O3 C32 H32A 107.9 . . ?
O3 C32 H32B 107.9 . . ?
O3 C32 C33 117.7(7) . . ?
H32A C32 H32B 107.2 . . ?
C33 C32 H32A 107.9 . . ?
C33 C32 H32B 107.9 . . ?
O4 C33 C32 116.1(7) . . ?
O4 C33 H33A 108.3 . . ?
O4 C33 H33B 108.3 . . ?
C32 C33 H33A 108.3 . . ?
C32 C33 H33B 108.3 . . ?
H33A C33 H33B 107.4 . . ?
O4 C34 H34A 107.6 . . ?
O4 C34 H34B 107.6 . . ?
O4 C34 C35 118.8(6) . . ?
H34A C34 H34B 107.1 . . ?
C35 C34 H34A 107.6 . . ?
C35 C34 H34B 107.6 . . ?
O5 C35 C34 115.6(6) . . ?
O5 C35 H35A 108.4 . . ?
O5 C35 H35B 108.4 . . ?
C34 C35 H35A 108.4 . . ?
C34 C35 H35B 108.4 . . ?
H35A C35 H35B 107.4 . . ?
O5 C36 H36A 108.4 . . ?
O5 C36 H36B 108.4 . . ?
O5 C36 C37 115.3(6) . . ?
H36A C36 H36B 107.5 . . ?
C37 C36 H36A 108.4 . . ?
C37 C36 H36B 108.4 . . ?
O6 C37 C36 119.6(5) . . ?
O6 C37 H37A 107.4 . . ?
O6 C37 H37B 107.4 . . ?
C36 C37 H37A 107.4 . . ?
C36 C37 H37B 107.4 . . ?
H37A C37 H37B 107.0 . . ?
O6 C38 H38A 107.4 . . ?
O6 C38 H38B 107.4 . . ?
O6 C38 C39 119.9(7) . . ?
H38A C38 H38B 106.9 . . ?
C39 C38 H38A 107.4 . . ?
C39 C38 H38B 107.4 . . ?
O7 C39 C38 116.6(7) . . ?
O7 C39 H39A 108.2 . . ?
O7 C39 H39B 108.1 . . ?
C38 C39 H39A 108.2 . . ?
C38 C39 H39B 108.1 . . ?
H39A C39 H39B 107.3 . . ?
K1 C40 H40A 136.9 . . ?
K1 C40 H40B 111.8 . . ?
O7 C40 K1 44.6(4) . . ?
O7 C40 H40A 106.1 . . ?
O7 C40 H40B 106.1 . . ?
O7 C40 C41 125.0(8) . . ?
H40A C40 H40B 106.3 . . ?
C41 C40 K1 82.1(5) . . ?
C41 C40 H40A 106.1 . . ?
C41 C40 H40B 106.1 . . ?
O2 C41 C40 107.3(7) . . ?
O2 C41 H41A 110.3 . . ?
O2 C41 H41B 110.3 . . ?
C40 C41 H41A 110.3 . . ?
C40 C41 H41B 110.3 . . ?
H41A C41 H41B 108.5 . . ?

loop_
_geom_bond_atom_site_label_1
_geom_bond_atom_site_label_2
_geom_bond_distance
_geom_bond_site_symmetry_2
_geom_bond_publ_flag
K1 O2 2.652(5) . ?
K1 O3 2.756(5) . ?
K1 O4 2.867(5) . ?
K1 O5 2.899(5) . ?
K1 O6 2.754(4) . ?
K1 O7 2.645(4) . ?
K1 C8 3.446(4) 1_655 ?
K1 C25 3.249(5) . ?
K1 C26 3.082(4) . ?
K1 C30 3.498(9) . ?
K1 C40 3.432(9) . ?
Si1 N1 1.737(2) . ?
Si1 C14 1.918(5) . ?
Si1 C14A 1.921(5) . ?
Si1 C17 1.939(6) . ?
Si1 C17A 1.858(5) . ?
Si1 C20 1.873(7) . ?
Si1 C20A 1.941(5) . ?
Al1 H 1.53(4) . ?
Al1 O1 2.217(2) . ?
Al1 N1 1.979(2) 7_575 ?
Al1 N1 1.979(2) . ?
Al1 C23 2.063(3) . ?
O1 C1 1.386(2) . ?
O1 C1 1.386(2) 7_575 ?
O2 C30 1.362(6) . ?
O2 C41 1.352(7) . ?
O3 C31 1.318(6) . ?
O3 C32 1.355(6) . ?
O4 C33 1.329(6) . ?
O4 C34 1.349(6) . ?
O5 C35 1.365(6) . ?
O5 C36 1.350(7) . ?
O6 C37 1.353(5) . ?
O6 C38 1.329(6) . ?
O7 C39 1.341(6) . ?
O7 C40 1.356(6) . ?
N1 C2 1.398(3) . ?
C1 C2 1.390(3) . ?
C1 C6 1.372(3) . ?
C2 C3 1.400(3) . ?
C3 H3 0.9500 . ?
C3 C4 1.403(4) . ?
C4 C5 1.388(4) . ?
C4 C10 1.544(3) . ?
C5 H5 0.9500 . ?
C5 C6 1.400(3) . ?
C6 C7 1.533(3) . ?
C7 C8 1.535(6) . ?
C7 C9 1.522(5) . ?
C8 H8A 0.9800 . ?
C8 H8B 0.9800 . ?
C8 H8C 0.9800 . ?
C9 H9A 0.9800 . ?
C9 H9B 0.9800 . ?
C9 H9C 0.9800 . ?
C10 C11 1.515(6) . ?
C10 C12 1.540(5) . ?
C10 C13 1.534(4) . ?
C11 H11A 0.9800 . ?
C11 H11B 0.9800 . ?
C11 H11C 0.9800 . ?
C12 H12A 0.9800 . ?
C12 H12B 0.9800 . ?
C12 H12C 0.9800 . ?
C13 H13A 0.9800 . ?
C13 H13B 0.9800 . ?
C13 H13C 0.9800 . ?
C14 H14 1.0000 . ?
C14 C15 1.535(6) . ?
C14 C16 1.542(7) . ?
C14A H14A 1.0000 . ?
C14A C15A 1.526(7) . ?
C14A C16A 1.537(6) . ?
C15 H15A 0.9800 . ?
C15 H15B 0.9800 . ?
C15 H15C 0.9800 . ?
C15A H15D 0.9800 . ?
C15A H15E 0.9800 . ?
C15A H15F 0.9800 . ?
C16 H16A 0.9800 . ?
C16 H16B 0.9800 . ?
C16 H16C 0.9800 . ?
C16A H16D 0.9800 . ?
C16A H16E 0.9800 . ?
C16A H16F 0.9800 . ?
C17 H17 1.0000 . ?
C17 C18 1.535(6) . ?
C17 C19 1.537(6) . ?
C17A H17A 1.0000 . ?
C17A C18A 1.509(7) . ?
C17A C19A 1.523(7) . ?
C18 H18A 0.9800 . ?
C18 H18B 0.9800 . ?
C18 H18C 0.9800 . ?
C18A H18D 0.9800 . ?
C18A H18E 0.9800 . ?
C18A H18F 0.9800 . ?
C19 H19A 0.9800 . ?
C19 H19B 0.9800 . ?
C19 H19C 0.9800 . ?
C19A H19D 0.9800 . ?
C19A H19E 0.9800 . ?
C19A H19F 0.9800 . ?
C20 H20 1.0000 . ?
C20 C21 1.518(7) . ?
C20 C22 1.532(8) . ?
C20A H20A 1.0000 . ?
C20A C21A 1.537(5) . ?
C20A C22A 1.536(5) . ?
C21 H21A 0.9800 . ?
C21 H21B 0.9800 . ?
C21 H21C 0.9800 . ?
C21A H21D 0.9800 . ?
C21A H21E 0.9800 . ?
C21A H21F 0.9800 . ?
C22 H22A 0.9800 . ?
C22 H22B 0.9800 . ?
C22 H22C 0.9800 . ?
C22A H22D 0.9800 . ?
C22A H22E 0.9800 . ?
C22A H22F 0.9800 . ?
C23 C24 1.3900 . ?
C23 C28 1.3900 . ?
C24 H24 0.9500 . ?
C24 C25 1.3900 . ?
C25 H25 0.9500 . ?
C25 C26 1.3900 . ?
C26 H26 0.9500 . ?
C26 C27 1.3900 . ?
C27 C28 1.3900 . ?
C27 C29 1.535(9) . ?
C28 H28 0.9500 . ?
C29 H29A 0.9800 . ?
C29 H29B 0.9800 . ?
C29 H29C 0.9800 . ?
C30 H30A 0.9900 . ?
C30 H30B 0.9900 . ?
C30 C31 1.496(6) . ?
C31 H31A 0.9900 . ?
C31 H31B 0.9900 . ?
C32 H32A 0.9900 . ?
C32 H32B 0.9900 . ?
C32 C33 1.485(5) . ?
C33 H33A 0.9900 . ?
C33 H33B 0.9900 . ?
C34 H34A 0.9900 . ?
C34 H34B 0.9900 . ?
C34 C35 1.489(5) . ?
C35 H35A 0.9900 . ?
C35 H35B 0.9900 . ?
C36 H36A 0.9900 . ?
C36 H36B 0.9900 . ?
C36 C37 1.489(5) . ?
C37 H37A 0.9900 . ?
C37 H37B 0.9900 . ?
C38 H38A 0.9900 . ?
C38 H38B 0.9900 . ?
C38 C39 1.494(5) . ?
C39 H39A 0.9900 . ?
C39 H39B 0.9900 . ?
C40 H40A 0.9900 . ?
C40 H40B 0.9900 . ?
C40 C41 1.488(5) . ?
C41 H41A 0.9900 . ?
C41 H41B 0.9900 . ?

loop_
_geom_torsion_atom_site_label_1
_geom_torsion_atom_site_label_2
_geom_torsion_atom_site_label_3
_geom_torsion_atom_site_label_4
_geom_torsion
_geom_torsion_site_symmetry_1
_geom_torsion_site_symmetry_2
_geom_torsion_site_symmetry_3
_geom_torsion_site_symmetry_4
_geom_torsion_publ_flag
K1 O2 C30 C31 21.3(13) . . . . ?
K1 O2 C41 C40 -32.3(11) . . . . ?
K1 O3 C31 C30 -11.9(10) . . . . ?
K1 O3 C32 C33 13.3(13) . . . . ?
K1 O4 C33 C32 16.3(13) . . . . ?
K1 O4 C34 C35 -15.9(14) . . . . ?
K1 O5 C35 C34 -0.8(13) . . . . ?
K1 O5 C36 C37 9.2(13) . . . . ?
K1 O6 C37 C36 -7.6(11) . . . . ?
K1 O6 C38 C39 14.9(13) . . . . ?
K1 O7 C39 C38 -0.3(14) . . . . ?
K1 O7 C40 C41 -18.6(14) . . . . ?
K1 C25 C26 C27 -104.16(16) . . . . ?
K1 C26 C27 C28 -91.99(17) . . . . ?
K1 C26 C27 C29 91.4(5) . . . . ?
K1 C30 C31 O3 8.2(7) . . . . ?
K1 C40 C41 O2 20.9(7) . . . . ?
Si1 N1 C2 C1 -135.22(19) . . . . ?
Si1 N1 C2 C3 45.4(4) . . . . ?
Al1 O1 C1 C2 -30.8(2) . . . . ?
Al1 O1 C1 C6 149.68(18) . . . . ?
Al1 N1 C2 C1 34.8(3) . . . . ?
Al1 N1 C2 C3 -144.5(3) . . . . ?
Al1 C23 C24 C25 -174.1(2) . . . . ?
Al1 C23 C28 C27 174.1(2) . . . . ?
O1 C1 C2 N1 0.8(3) . . . . ?
O1 C1 C2 C3 -179.8(2) . . . . ?
O1 C1 C6 C5 179.6(2) . . . . ?
O1 C1 C6 C7 4.2(3) . . . . ?
O2 C30 C31 O3 -6.1(14) . . . . ?
O3 C32 C33 O4 -19.2(16) . . . . ?
O4 C34 C35 O5 10.6(16) . . . . ?
O5 C36 C37 O6 -1.5(14) . . . . ?
O6 C38 C39 O7 -10.2(16) . . . . ?
O7 C40 C41 O2 33.9(15) . . . . ?
N1 Si1 C17A C18A 61.8(6) . . . . ?
N1 Si1 C17A C19A -60.1(6) . . . . ?
N1 Si1 C20 C21 43.7(9) . . . . ?
N1 Si1 C20 C22 -84.0(9) . . . . ?
N1 C2 C3 C4 -180.0(3) . . . . ?
C1 O1 C1 C2 -148.74(17) 7_575 . . . ?
C1 O1 C1 C6 31.7(4) 7_575 . . . ?
C1 C2 C3 C4 0.7(4) . . . . ?
C1 C6 C7 C6 -36.6(4) . . . 7_575 ?
C1 C6 C7 C8 79.6(3) . . . . ?
C1 C6 C7 C9 -160.3(3) . . . . ?
C2 C1 C6 C5 0.2(4) . . . . ?
C2 C1 C6 C7 -175.2(3) . . . . ?
C2 C3 C4 C5 -1.0(4) . . . . ?
C2 C3 C4 C10 176.4(3) . . . . ?
C3 C4 C5 C6 0.9(4) . . . . ?
C3 C4 C10 C11 51.0(4) . . . . ?
C3 C4 C10 C12 -70.5(4) . . . . ?
C3 C4 C10 C13 172.3(3) . . . . ?
C4 C5 C6 C1 -0.5(4) . . . . ?
C4 C5 C6 C7 174.4(3) . . . . ?
C5 C4 C10 C11 -131.6(3) . . . . ?
C5 C4 C10 C12 106.9(3) . . . . ?
C5 C4 C10 C13 -10.3(4) . . . . ?
C5 C6 C7 C6 148.50(19) . . . 7_575 ?
C5 C6 C7 C8 -95.2(3) . . . . ?
C5 C6 C7 C9 24.8(4) . . . . ?
C6 C1 C2 N1 -179.7(2) . . . . ?
C6 C1 C2 C3 -0.3(4) . . . . ?
C6 C7 C8 K1 121.89(17) . . . 1_455 ?
C6 C7 C8 K1 -121.89(17) 7_575 . . 1_455 ?
C9 C7 C8 K1 0.000(1) . . . 1_455 ?
C10 C4 C5 C6 -176.4(3) . . . . ?
C14 Si1 N1 Al1 0.4(3) . . . . ?
C14 Si1 N1 C2 168.2(3) . . . . ?
C14 Si1 C20 C21 -71.3(9) . . . . ?
C14 Si1 C20 C22 161.0(9) . . . . ?
C14A Si1 N1 Al1 -27.5(3) . . . . ?
C14A Si1 N1 C2 140.3(3) . . . . ?
C14A Si1 C17A C18A -174.2(5) . . . . ?
C14A Si1 C17A C19A 63.8(6) . . . . ?
C17 Si1 N1 Al1 116.0(3) . . . . ?
C17 Si1 N1 C2 -76.2(3) . . . . ?
C17 Si1 C20 C21 167.9(8) . . . . ?
C17 Si1 C20 C22 40.2(11) . . . . ?
C17A Si1 N1 Al1 96.0(3) . . . . ?
C17A Si1 N1 C2 -96.1(3) . . . . ?
C20 Si1 N1 Al1 -115.1(4) . . . . ?
C20 Si1 N1 C2 52.8(4) . . . . ?
C20A Si1 N1 Al1 -140.1(2) . . . . ?
C20A Si1 N1 C2 27.8(2) . . . . ?
C20A Si1 C17A C18A -62.9(5) . . . . ?
C20A Si1 C17A C19A 175.2(5) . . . . ?
C23 C24 C25 K1 79.4(2) . . . . ?
C23 C24 C25 C26 0.0 . . . . ?
C24 C23 C28 C27 0.0 . . . . ?
C24 C25 C26 K1 104.16(16) . . . . ?
C24 C25 C26 C27 0.0 . . . . ?
C25 C26 C27 C28 0.0 . . . . ?
C25 C26 C27 C29 -176.6(6) . . . . ?
C26 C27 C28 C23 0.0 . . . . ?
C28 C23 C24 C25 0.0 . . . . ?
C29 C27 C28 C23 176.5(6) . . . . ?
C30 O2 C41 C40 177.6(9) . . . . ?
C31 O3 C32 C33 -175.2(9) . . . . ?
C32 O3 C31 C30 176.2(9) . . . . ?
C33 O4 C34 C35 -174.8(10) . . . . ?
C34 O4 C33 C32 175.7(10) . . . . ?
C35 O5 C36 C37 -173.6(9) . . . . ?
C36 O5 C35 C34 -177.9(10) . . . . ?
C37 O6 C38 C39 -168.7(9) . . . . ?
C38 O6 C37 C36 176.3(8) . . . . ?
C39 O7 C40 K1 177.5(12) . . . . ?
C39 O7 C40 C41 158.9(11) . . . . ?
C40 O7 C39 C38 -177.6(10) . . . . ?
C41 O2 C30 K1 151.3(10) . . . . ?
C41 O2 C30 C31 172.6(10) . . . . ?
